data_4317469
loop_
_publ_author_name
'Jianfeng Jiang'
'Stephen A. Koch'

_publ_section_title
;
 fac-[FeII(CN)3(CO)3]- and cis-[FeII(CN)4(CO)2]2-: New Members of the
 Class of [FeII(CN)x(CO)y] Compounds
;
_journal_name_full 'Inorganic Chemistry'
_journal_page_first 158
_journal_page_last 160
_journal_paper_doi 10.1021/ic015604y
_journal_volume 41
_journal_year 2002
_chemical_formula_sum 'C6 Fe K N3 O3'
_chemical_formula_weight 257.04
_chemical_name_systematic 'Potassium Irontricyanidetricarbonyl'
_space_group_IT_number 148
_symmetry_cell_setting rhombohedral
_symmetry_space_group_name_Hall '-R 3'
_symmetry_space_group_name_H-M 'R -3 :H'
_atom_sites_solution_hydrogens geom
_atom_sites_solution_primary direct
_atom_sites_solution_secondary difmap
_audit_creation_method SHELXL-97
_cell_angle_alpha 90.00
_cell_angle_beta 90.00
_cell_angle_gamma 120.00
_cell_formula_units_Z 6
_cell_length_a 6.9564(13)
_cell_length_b 6.9564(13)
_cell_length_c 37.063(10)
_cell_measurement_temperature 293(2)
_cell_volume 1553.2(6)
_computing_cell_refinement 'Bruker SMART'
_computing_data_collection 'Bruker SMART'
_computing_data_reduction 'Bruker SHELXTL'
_computing_molecular_graphics 'Bruker SHELXTL'
_computing_publication_material 'Bruker SHELXTL'
_computing_structure_refinement 'SHELXL-97 (Sheldrick, 1997)'
_computing_structure_solution 'SHELXS-97 (Sheldrick, 1990)'
_diffrn_ambient_temperature 293(2)
_diffrn_measured_fraction_theta_full 1.000
_diffrn_measured_fraction_theta_max 1.000
_diffrn_measurement_device_type 'CCD area detector'
_diffrn_measurement_method 'phi and omega scans'
_diffrn_radiation_monochromator graphite
_diffrn_radiation_source 'fine-focus sealed tube'
_diffrn_radiation_type MoK\a
_diffrn_radiation_wavelength 0.71073
_diffrn_reflns_av_R_equivalents 0.1112
_diffrn_reflns_av_sigmaI/netI 0.0559
_diffrn_reflns_limit_h_max 6
_diffrn_reflns_limit_h_min -7
_diffrn_reflns_limit_k_max 7
_diffrn_reflns_limit_k_min -7
_diffrn_reflns_limit_l_max 41
_diffrn_reflns_limit_l_min -39
_diffrn_reflns_number 2386
_diffrn_reflns_theta_full 23.25
_diffrn_reflns_theta_max 23.25
_diffrn_reflns_theta_min 1.65
_exptl_absorpt_coefficient_mu 1.841
_exptl_absorpt_correction_type none
_exptl_crystal_density_diffrn 1.649
_exptl_crystal_density_method 'not measured'
_exptl_crystal_F_000 756
_refine_diff_density_max 0.269
_refine_diff_density_min -0.283
_refine_diff_density_rms 0.065
_refine_ls_extinction_method none
_refine_ls_goodness_of_fit_ref 1.068
_refine_ls_hydrogen_treatment mixed
_refine_ls_matrix_type full
_refine_ls_number_parameters 43
_refine_ls_number_reflns 509
_refine_ls_number_restraints 0
_refine_ls_restrained_S_all 1.068
_refine_ls_R_factor_all 0.0367
_refine_ls_R_factor_gt 0.0328
_refine_ls_shift/su_max 0.000
_refine_ls_shift/su_mean 0.000
_refine_ls_structure_factor_coef Fsqd
_refine_ls_weighting_details 'calc w=1/[\s^2^(Fo^2^)+(0.0384P)^2^+0.9348P] where P=(Fo^2^+2Fc^2^)/3'
_refine_ls_weighting_scheme calc
_refine_ls_wR_factor_gt 0.0821
_refine_ls_wR_factor_ref 0.0841
_reflns_number_gt 443
_reflns_number_total 509
_reflns_threshold_expression >2sigma(I)
_cod_data_source_file ic015604y_s1_1.cif
_cod_data_source_block KFe(CN)3(CO)3
_cod_depositor_comments
;
The following automatic conversions were performed:

'_symmetry_cell_setting' value 'Rhombohedral' changed to
'rhombohedral' according to the built-in table from CIF Core
dictionary named 'cif_core.dic' version 2.4.1 from 2010-06-29.

Automatic conversion script
Id: cif_fix_values 1646 2011-03-28 12:23:43Z adriana 
;
_cod_original_sg_symbol_H-M 'R -3'
_cod_database_code 4317469

loop_
_symmetry_equiv_pos_as_xyz
'x, y, z'
'-y, x-y, z'
'-x+y, -x, z'
'x+2/3, y+1/3, z+1/3'
'-y+2/3, x-y+1/3, z+1/3'
'-x+y+2/3, -x+1/3, z+1/3'
'x+1/3, y+2/3, z+2/3'
'-y+1/3, x-y+2/3, z+2/3'
'-x+y+1/3, -x+2/3, z+2/3'
'-x, -y, -z'
'y, -x+y, -z'
'x-y, x, -z'
'-x+2/3, -y+1/3, -z+1/3'
'y+2/3, -x+y+1/3, -z+1/3'
'x-y+2/3, x+1/3, -z+1/3'
'-x+1/3, -y+2/3, -z+2/3'
'y+1/3, -x+y+2/3, -z+2/3'
'x-y+1/3, x+2/3, -z+2/3'

loop_
_atom_site_label
_atom_site_type_symbol
_atom_site_fract_x
_atom_site_fract_y
_atom_site_fract_z
_atom_site_U_iso_or_equiv
_atom_site_adp_type
_atom_site_occupancy
_atom_site_symmetry_multiplicity
_atom_site_calc_flag
_atom_site_refinement_flags
_atom_site_disorder_assembly
_atom_site_disorder_group
N1 N 0.3515(5) 0.9979(5) 0.04544(9) 0.0714(8) Uani 1 1 d . . .
O1 O -0.0098(5) 0.6268(5) 0.13419(7) 0.0972(10) Uani 1 1 d . . .
Fe1 Fe 0.0000 1.0000 0.094710(16) 0.0434(3) Uani 1 3 d S . .
K1 K 0.6667 1.3333 0.00035(3) 0.0565(4) Uani 1 3 d S . .
C1 C 0.2199(5) 0.9982(5) 0.06341(8) 0.0495(8) Uani 1 1 d . . .
C2 C -0.0040(6) 0.7723(6) 0.11996(8) 0.0617(9) Uani 1 1 d . . .

loop_
_atom_site_aniso_label
_atom_site_aniso_U_11
_atom_site_aniso_U_22
_atom_site_aniso_U_33
_atom_site_aniso_U_23
_atom_site_aniso_U_13
_atom_site_aniso_U_12
N1 0.0683(19) 0.074(2) 0.0750(19) -0.0006(16) 0.0168(17) 0.0375(17)
O1 0.138(3) 0.0878(19) 0.0737(18) 0.0260(15) -0.0041(17) 0.0628(19)
Fe1 0.0496(4) 0.0496(4) 0.0308(4) 0.000 0.000 0.02482(19)
K1 0.0588(5) 0.0588(5) 0.0520(7) 0.000 0.000 0.0294(3)
C1 0.0495(18) 0.0504(18) 0.0466(16) -0.0014(14) 0.0023(14) 0.0235(15)
C2 0.073(2) 0.072(2) 0.0396(17) 0.0052(16) 0.0008(15) 0.0365(19)

loop_
_atom_type_symbol
_atom_type_description
_atom_type_scat_dispersion_real
_atom_type_scat_dispersion_imag
_atom_type_scat_source
C C 0.0033 0.0016 'International Tables Vol C Tables 4.2.6.8 and 6.1.1.4'
N N 0.0061 0.0033 'International Tables Vol C Tables 4.2.6.8 and 6.1.1.4'
O O 0.0106 0.0060 'International Tables Vol C Tables 4.2.6.8 and 6.1.1.4'
K K 0.2009 0.2494 'International Tables Vol C Tables 4.2.6.8 and 6.1.1.4'
Fe Fe 0.3463 0.8444 'International Tables Vol C Tables 4.2.6.8 and 6.1.1.4'

loop_
_geom_angle_atom_site_label_1
_geom_angle_atom_site_label_2
_geom_angle_atom_site_label_3
_geom_angle
_geom_angle_site_symmetry_1
_geom_angle_site_symmetry_3
_geom_angle_publ_flag
C1 N1 K1 130.6(2) . 10_675 ?
C1 N1 K1 130.0(2) . . ?
K1 N1 K1 91.05(9) 10_675 . ?
C2 Fe1 C2 96.12(13) 2_675 . ?
C2 Fe1 C2 96.12(13) 2_675 3_465 ?
C2 Fe1 C2 96.12(13) . 3_465 ?
C2 Fe1 C1 173.73(13) 2_675 3_465 ?
C2 Fe1 C1 87.75(14) . 3_465 ?
C2 Fe1 C1 88.34(13) 3_465 3_465 ?
C2 Fe1 C1 88.34(13) 2_675 2_675 ?
C2 Fe1 C1 173.73(13) . 2_675 ?
C2 Fe1 C1 87.75(13) 3_465 2_675 ?
C1 Fe1 C1 87.43(13) 3_465 2_675 ?
C2 Fe1 C1 87.75(14) 2_675 . ?
C2 Fe1 C1 88.34(13) . . ?
C2 Fe1 C1 173.73(13) 3_465 . ?
C1 Fe1 C1 87.43(13) 3_465 . ?
C1 Fe1 C1 87.43(13) 2_675 . ?
N1 K1 N1 87.37(10) 10_675 11_565 ?
N1 K1 N1 87.37(10) 10_675 12_665 ?
N1 K1 N1 87.37(10) 11_565 12_665 ?
N1 K1 N1 95.50(13) 10_675 2_775 ?
N1 K1 N1 88.95(9) 11_565 2_775 ?
N1 K1 N1 175.23(11) 12_665 2_775 ?
N1 K1 N1 88.95(9) 10_675 . ?
N1 K1 N1 175.23(11) 11_565 . ?
N1 K1 N1 95.50(13) 12_665 . ?
N1 K1 N1 88.37(10) 2_775 . ?
N1 K1 N1 175.23(11) 10_675 3_575 ?
N1 K1 N1 95.50(13) 11_565 3_575 ?
N1 K1 N1 88.95(9) 12_665 3_575 ?
N1 K1 N1 88.37(10) 2_775 3_575 ?
N1 K1 N1 88.37(10) . 3_575 ?
N1 K1 K1 44.50(6) 10_675 10_675 ?
N1 K1 K1 131.80(8) 11_565 10_675 ?
N1 K1 K1 92.01(7) 12_665 10_675 ?
N1 K1 K1 92.71(6) 2_775 10_675 ?
N1 K1 K1 44.45(6) . 10_675 ?
N1 K1 K1 132.69(8) 3_575 10_675 ?
N1 K1 K1 92.01(6) 10_675 10_785 ?
N1 K1 K1 44.50(6) 11_565 10_785 ?
N1 K1 K1 131.80(8) 12_665 10_785 ?
N1 K1 K1 44.45(6) 2_775 10_785 ?
N1 K1 K1 132.69(8) . 10_785 ?
N1 K1 K1 92.71(6) 3_575 10_785 ?
K1 K1 K1 119.996(1) 10_675 10_785 ?
N1 K1 K1 131.80(8) 10_675 10_685 ?
N1 K1 K1 92.01(6) 11_565 10_685 ?
N1 K1 K1 44.50(6) 12_665 10_685 ?
N1 K1 K1 132.69(8) 2_775 10_685 ?
N1 K1 K1 92.71(6) . 10_685 ?
N1 K1 K1 44.45(6) 3_575 10_685 ?
K1 K1 K1 119.996(1) 10_675 10_685 ?
K1 K1 K1 119.996(1) 10_785 10_685 ?
N1 C1 Fe1 178.9(3) . . ?
O1 C2 Fe1 177.0(3) . . ?

loop_
_geom_bond_atom_site_label_1
_geom_bond_atom_site_label_2
_geom_bond_distance
_geom_bond_site_symmetry_2
_geom_bond_publ_flag
N1 C1 1.133(4) . ?
N1 K1 2.813(3) 10_675 ?
N1 K1 2.816(3) . ?
O1 C2 1.124(4) . ?
Fe1 C2 1.828(4) 2_675 ?
Fe1 C2 1.828(4) . ?
Fe1 C2 1.828(4) 3_465 ?
Fe1 C1 1.925(3) 3_465 ?
Fe1 C1 1.925(3) 2_675 ?
Fe1 C1 1.925(3) . ?
K1 N1 2.813(3) 10_675 ?
K1 N1 2.813(3) 11_565 ?
K1 N1 2.813(3) 12_665 ?
K1 N1 2.816(3) 2_775 ?
K1 N1 2.816(3) 3_575 ?
K1 K1 4.0164(7) 10_675 ?
K1 K1 4.0164(7) 10_785 ?
K1 K1 4.0164(7) 10_685 ?
